data_1556474
loop_
_publ_author_name
'Ortu, F.'
'Zhu, H.'
'Boulon, M.-E.'
'Mills, D.P.'

_publ_section_title
;
 Synthesis and Reactivity of a Cerium(III) Scorpionate Complex Containing
 a Redox Non-Innocent 2,2'-Bipyridine Ligand
;
_journal_name_full Inorganics
_journal_page_first 534
_journal_page_last 553
_journal_paper_doi 10.3390/inorganics3040534
_journal_volume 3
_journal_year 2015
_chemical_formula_moiety 'C50 H74 B4 Ce2 N20 O2, 2(C4 H8 O)'
_chemical_formula_sum 'C62 H90 B4 Ce2 N20 O4'
_chemical_formula_weight 1502.98
_space_group_crystal_system triclinic
_space_group_IT_number 2
_space_group_name_Hall '-P 1'
_space_group_name_H-M_alt 'P -1'
_atom_sites_solution_hydrogens mixed
_cell_angle_alpha 87.438(4)
_cell_angle_beta 73.681(4)
_cell_angle_gamma 71.869(4)
_cell_formula_units_Z 1
_cell_length_a 10.0579(4)
_cell_length_b 13.3606(6)
_cell_length_c 13.6905(7)
_cell_measurement_reflns_used 9040
_cell_measurement_temperature 100.01(12)
_cell_measurement_theta_max 74.0960
_cell_measurement_theta_min 3.3570
_cell_volume 1676.10(14)
_computing_cell_refinement
;
CrysAlisPro, Agilent Technologies,
Version 1.171.36.32 (release 02-08-2013 CrysAlis171 .NET)
(compiled Aug  2 2013,16:46:58)
;
_computing_data_collection
;
CrysAlisPro, Agilent Technologies,
Version 1.171.36.32 (release 02-08-2013 CrysAlis171 .NET)
(compiled Aug  2 2013,16:46:58)
;
_computing_data_reduction
;
CrysAlisPro, Agilent Technologies,
Version 1.171.36.32 (release 02-08-2013 CrysAlis171 .NET)
(compiled Aug  2 2013,16:46:58)
;
_computing_molecular_graphics 'Olex2 (Dolomanov et al., 2009)'
_computing_publication_material 'Olex2 (Dolomanov et al., 2009)'
_computing_structure_refinement 'ShelXL (Sheldrick, 2015)'
_computing_structure_solution 'ShelXS (Sheldrick, 2008)'
_diffrn_ambient_temperature 100.01(12)
_diffrn_measured_fraction_theta_full 0.961
_diffrn_measured_fraction_theta_max 0.959
_diffrn_measurement_details
;
#__ type_ start__ end____ width___ exp.time_
  1 omega   62.46  225.66   1.2000    7.0000
omega____ theta____ kappa____ phi______ frames
    -       80.0000   73.8672   79.2091 136

#__ type_ start__ end____ width___ exp.time_
  2 omega   85.50  236.69   1.1999   10.0000
omega____ theta____ kappa____ phi______ frames
    -       95.0000   73.8672 -105.7895 126

#__ type_ start__ end____ width___ exp.time_
  3 phi    -25.79  334.35   1.2005   10.0000
omega____ theta____ kappa____ phi______ frames
 124.2097  112.0000   73.8672     -     300

#__ type_ start__ end____ width___ exp.time_
  4 phi     -0.84  295.68   1.2005   10.0000
omega____ theta____ kappa____ phi______ frames
 174.2097  113.0000   73.8672     -     247

#__ type_ start__ end____ width___ exp.time_
  5 omega   74.43  225.62   1.1999    7.0000
omega____ theta____ kappa____ phi______ frames
    -       70.0000   73.8672  -15.7895 126

#__ type_ start__ end____ width___ exp.time_
  6 phi     -6.91  275.27   1.2008   10.0000
omega____ theta____ kappa____ phi______ frames
-131.8504  105.0000   73.8672     -     235

#__ type_ start__ end____ width___ exp.time_
  7 omega   93.29  267.28   1.1999   10.0000
omega____ theta____ kappa____ phi______ frames
    -      111.0000   73.8672  -30.7909 145

#__ type_ start__ end____ width___ exp.time_
  8 omega  -55.45  117.34   1.1999    7.0000
omega____ theta____ kappa____ phi______ frames
    -      -35.0000   73.8672   54.2088 144

#__ type_ start__ end____ width___ exp.time_
  9 omega   91.96  201.16   1.2000   10.0000
omega____ theta____ kappa____ phi______ frames
    -      112.0000   73.8672   19.2097 91

#__ type_ start__ end____ width___ exp.time_
 10 omega   -7.33   67.06   1.1999    7.0000
omega____ theta____ kappa____ phi______ frames
    -       20.0000   73.8672  174.2094 62

#__ type_ start__ end____ width___ exp.time_
 11 omega   63.92  135.92   1.2000    7.0000
omega____ theta____ kappa____ phi______ frames
    -       70.5000   73.8672  141.7103 60
;
_diffrn_measurement_device_type 'Saxi-CrysAlisPro-abstract goniometer imported SAXI images'
_diffrn_measurement_method '\w and \p scans'
_diffrn_orient_matrix_UB_11 0.1648008000
_diffrn_orient_matrix_UB_12 -0.0403008000
_diffrn_orient_matrix_UB_13 -0.0537395000
_diffrn_orient_matrix_UB_21 -0.0015171000
_diffrn_orient_matrix_UB_22 0.1136990000
_diffrn_orient_matrix_UB_23 -0.0258124000
_diffrn_orient_matrix_UB_31 0.0323538000
_diffrn_orient_matrix_UB_32 0.0142132000
_diffrn_orient_matrix_UB_33 0.1011135000
_diffrn_radiation_monochromator graphite
_diffrn_radiation_type CuK\a
_diffrn_radiation_wavelength 1.54184
_diffrn_reflns_av_R_equivalents 0.0581
_diffrn_reflns_av_unetI/netI 0.0560
_diffrn_reflns_Laue_measured_fraction_full 0.961
_diffrn_reflns_Laue_measured_fraction_max 0.959
_diffrn_reflns_limit_h_max 12
_diffrn_reflns_limit_h_min -12
_diffrn_reflns_limit_k_max 16
_diffrn_reflns_limit_k_min -16
_diffrn_reflns_limit_l_max 16
_diffrn_reflns_limit_l_min -12
_diffrn_reflns_number 13249
_diffrn_reflns_point_group_measured_fraction_full 0.961
_diffrn_reflns_point_group_measured_fraction_max 0.959
_diffrn_reflns_theta_full 67.684
_diffrn_reflns_theta_max 68.251
_diffrn_reflns_theta_min 3.367
_diffrn_source 'Enhance (Cu) X-ray Source'
_diffrn_standards_number 0
_exptl_absorpt_coefficient_mu 10.730
_exptl_absorpt_correction_T_max 1.00000
_exptl_absorpt_correction_T_min 0.19673
_exptl_absorpt_correction_type multi-scan
_exptl_absorpt_process_details
;
CrysAlisPro, Agilent Technologies,
Version 1.171.36.32 (release 02-08-2013 CrysAlis171 .NET)
(compiled Aug  2 2013,16:46:58)
Empirical absorption correction using spherical harmonics,
 implemented in SCALE3 ABSPACK scaling algorithm.
;
_exptl_crystal_colour yellow
_exptl_crystal_density_diffrn 1.291
_exptl_crystal_description block
_exptl_crystal_F_000 662
_exptl_crystal_size_max 0.32
_exptl_crystal_size_mid 0.26
_exptl_crystal_size_min 0.164
_refine_diff_density_max 1.531
_refine_diff_density_min -2.099
_refine_diff_density_rms 0.135
_refine_ls_extinction_coef .
_refine_ls_extinction_method none
_refine_ls_goodness_of_fit_ref 1.040
_refine_ls_hydrogen_treatment mixed
_refine_ls_matrix_type full
_refine_ls_number_parameters 368
_refine_ls_number_reflns 5891
_refine_ls_number_restraints 357
_refine_ls_restrained_S_all 1.015
_refine_ls_R_factor_all 0.0496
_refine_ls_R_factor_gt 0.0448
_refine_ls_shift/su_max 0.003
_refine_ls_shift/su_mean 0.000
_refine_ls_structure_factor_coef Fsqd
_refine_ls_weighting_details 'w=1/[\s^2^(Fo^2^)+(0.0816P)^2^] where P=(Fo^2^+2Fc^2^)/3'
_refine_ls_weighting_scheme calc
_refine_ls_wR_factor_gt 0.1119
_refine_ls_wR_factor_ref 0.1153
_reflns_Friedel_coverage 0.000
_reflns_Friedel_fraction_full .
_reflns_Friedel_fraction_max .
_reflns_number_gt 5342
_reflns_number_total 5891
_reflns_threshold_expression 'I > 2\s(I)'
_cod_data_source_file Inorganics-2015-3-524.cif
_cod_data_source_block 3
_cod_database_code 1556474
_shelx_space_group_comment
;
The symmetry employed for this shelxl refinement is uniquely defined
by the following loop, which should always be used as a source of
symmetry information in preference to the above space-group names.
They are only intended as comments.
;

loop_
_space_group_symop_operation_xyz
'x, y, z'
'-x, -y, -z'

loop_
_atom_site_label
_atom_site_type_symbol
_atom_site_fract_x
_atom_site_fract_y
_atom_site_fract_z
_atom_site_U_iso_or_equiv
_atom_site_adp_type
_atom_site_occupancy
_atom_site_site_symmetry_order
_atom_site_calc_flag
_atom_site_refinement_flags_posn
_atom_site_refinement_flags_adp
_atom_site_refinement_flags_occupancy
_atom_site_disorder_assembly
_atom_site_disorder_group
Ce1 Ce 0.42787(2) 0.62436(2) 0.43329(2) 0.01837(10) Uani 1 1 d . U . . .
O1 O 0.5518(3) 0.4475(2) 0.4075(2) 0.0205(6) Uani 1 1 d . U . . .
N7 N 0.8149(4) 0.3176(3) 0.4224(3) 0.0230(8) Uani 1 1 d . U . . .
N8 N 0.7878(4) 0.3222(3) 0.3296(3) 0.0230(8) Uani 1 1 d . U . . .
N6 N 0.3147(4) 0.5956(3) 0.2953(3) 0.0254(8) Uani 1 1 d . U . . .
N10 N 0.5496(4) 0.2779(3) 0.3534(3) 0.0230(8) Uani 1 1 d . U . . .
N4 N 0.6183(4) 0.6452(3) 0.2687(3) 0.0268(8) Uani 1 1 d . U . . .
N9 N 0.5068(4) 0.2580(3) 0.4554(3) 0.0229(8) Uani 1 1 d . U . . .
N3 N 0.5840(5) 0.6751(3) 0.1798(3) 0.0298(9) Uani 1 1 d . U . . .
N2 N 0.3149(4) 0.8082(3) 0.3570(3) 0.0290(8) Uani 1 1 d . U . . .
N1 N 0.3428(5) 0.8177(3) 0.2529(3) 0.0315(9) Uani 1 1 d . U . . .
N5 N 0.3442(5) 0.6363(4) 0.1999(3) 0.0296(9) Uani 1 1 d . U . . .
C18 C 0.9146(5) 0.2877(4) 0.2549(4) 0.0274(9) Uani 1 1 d . U . . .
C10 C 0.8388(5) 0.5718(4) 0.3256(4) 0.0345(11) Uani 1 1 d . U . . .
H10A H 0.7707 0.5946 0.3915 0.052 Uiso 1 1 calc GR . . . .
H10B H 0.9177 0.6005 0.3165 0.052 Uiso 1 1 calc GR . . . .
H10C H 0.8763 0.4962 0.3208 0.052 Uiso 1 1 calc GR . . . .
C16 C 0.9601(5) 0.2796(3) 0.4056(4) 0.0246(9) Uani 1 1 d . U . . .
C8 C 0.7640(5) 0.6091(4) 0.2453(4) 0.0295(10) Uani 1 1 d . U . . .
C19 C 1.0265(5) 0.2597(4) 0.4923(4) 0.0302(10) Uani 1 1 d . U . . .
H19A H 0.9614 0.3043 0.5503 0.045 Uiso 1 1 calc GR . . . .
H19B H 1.1174 0.2749 0.4729 0.045 Uiso 1 1 calc GR . . . .
H19C H 1.0434 0.1872 0.5093 0.045 Uiso 1 1 calc GR . . . .
C17 C 1.0280(5) 0.2605(4) 0.3007(4) 0.0286(10) Uani 1 1 d . U . . .
H17 H 1.1274 0.2351 0.2685 0.034 Uiso 1 1 calc R . . . .
C15 C 0.2018(5) 0.4642(4) 0.3810(4) 0.0290(10) Uani 1 1 d . U . . .
H15A H 0.2749 0.3970 0.3768 0.043 Uiso 1 1 calc GR . . . .
H15B H 0.1107 0.4539 0.3831 0.043 Uiso 1 1 calc GR . . . .
H15C H 0.1907 0.5031 0.4417 0.043 Uiso 1 1 calc GR . . . .
C21 C 0.4461(5) 0.1801(4) 0.4613(4) 0.0261(9) Uani 1 1 d . U . . .
C13 C 0.2469(5) 0.5246(4) 0.2898(4) 0.0256(9) Uani 1 1 d . U . . .
C2 C 0.2284(7) 0.9776(4) 0.3223(6) 0.0445(13) Uani 1 1 d . U . . .
H2 H 0.1838 1.0502 0.3309 0.053 Uiso 1 1 calc R . . . .
C7 C 0.8250(6) 0.6151(5) 0.1418(4) 0.0387(12) Uani 1 1 d . U . . .
H7 H 0.9235 0.5947 0.1065 0.046 Uiso 1 1 calc R . . . .
C24 C 0.3885(6) 0.1391(4) 0.5621(4) 0.0327(11) Uani 1 1 d . U . . .
H24A H 0.4654 0.0835 0.5781 0.049 Uiso 1 1 calc GR . . . .
H24B H 0.3113 0.1123 0.5594 0.049 Uiso 1 1 calc GR . . . .
H24C H 0.3516 0.1951 0.6136 0.049 Uiso 1 1 calc GR . . . .
C3 C 0.2435(5) 0.9059(4) 0.3996(5) 0.0334(11) Uani 1 1 d . U . . .
C23 C 0.5137(5) 0.2152(4) 0.2985(4) 0.0275(10) Uani 1 1 d . U . . .
C11 C 0.2957(6) 0.5890(5) 0.1378(4) 0.0409(12) Uani 1 1 d . U . . .
C22 C 0.4480(5) 0.1511(4) 0.3646(4) 0.0301(10) Uani 1 1 d . U . . .
H22 H 0.4129 0.0995 0.3477 0.036 Uiso 1 1 calc R . . . .
C25 C 0.5398(7) 0.2199(5) 0.1857(4) 0.0414(13) Uani 1 1 d . U . . .
H25A H 0.5075 0.2921 0.1680 0.062 Uiso 1 1 calc GR . . . .
H25B H 0.4866 0.1810 0.1640 0.062 Uiso 1 1 calc GR . . . .
H25C H 0.6420 0.1898 0.1526 0.062 Uiso 1 1 calc GR . . . .
C5 C 0.1945(6) 0.9281(4) 0.5109(5) 0.0374(12) Uani 1 1 d . U . . .
H5A H 0.0904 0.9588 0.5326 0.056 Uiso 1 1 calc GR . . . .
H5B H 0.2390 0.9764 0.5279 0.056 Uiso 1 1 calc GR . . . .
H5C H 0.2221 0.8636 0.5447 0.056 Uiso 1 1 calc GR . . . .
C20 C 0.9225(6) 0.2822(5) 0.1460(4) 0.0401(12) Uani 1 1 d . U . . .
H20A H 0.8534 0.2497 0.1376 0.060 Uiso 1 1 calc GR . . . .
H20B H 1.0190 0.2411 0.1083 0.060 Uiso 1 1 calc GR . . . .
H20C H 0.9003 0.3521 0.1212 0.060 Uiso 1 1 calc GR . . . .
C12 C 0.2320(6) 0.5190(5) 0.1928(4) 0.0384(12) Uani 1 1 d . U . . .
H12 H 0.1881 0.4767 0.1697 0.046 Uiso 1 1 calc R . . . .
C6 C 0.7079(6) 0.6579(5) 0.1023(4) 0.0375(12) Uani 1 1 d . U . . .
C1 C 0.2920(7) 0.9200(5) 0.2318(5) 0.0462(13) Uani 1 1 d . U . . .
B2 B 0.6227(5) 0.3704(4) 0.3273(4) 0.0224(10) Uani 1 1 d . U . . .
C9 C 0.7062(8) 0.6884(7) -0.0048(5) 0.0574(18) Uani 1 1 d . U . . .
H9A H 0.6532 0.6513 -0.0293 0.086 Uiso 1 1 calc GR . . . .
H9B H 0.8044 0.6703 -0.0481 0.086 Uiso 1 1 calc GR . . . .
H9C H 0.6598 0.7629 -0.0051 0.086 Uiso 1 1 calc GR . . . .
C14 C 0.3143(10) 0.6125(8) 0.0270(5) 0.071(2) Uani 1 1 d . U . . .
H14A H 0.2718 0.6868 0.0210 0.106 Uiso 1 1 calc GR . . . .
H14B H 0.2667 0.5743 -0.0017 0.106 Uiso 1 1 calc GR . . . .
H14C H 0.4163 0.5916 -0.0088 0.106 Uiso 1 1 calc GR . . . .
C4 C 0.3058(10) 0.9569(6) 0.1246(6) 0.068(2) Uani 1 1 d . U . . .
H4A H 0.4069 0.9366 0.0866 0.102 Uiso 1 1 calc GR . . . .
H4B H 0.2651 1.0323 0.1267 0.102 Uiso 1 1 calc GR . . . .
H4C H 0.2544 0.9253 0.0924 0.102 Uiso 1 1 calc GR . . . .
B1 B 0.4233(6) 0.7215(5) 0.1765(5) 0.0312(11) Uani 1 1 d . U . . .
H1 H 0.427(7) 0.754(5) 0.094(5) 0.037 Uiso 1 1 d R . . . .
H2A H 0.625(7) 0.398(5) 0.231(5) 0.037 Uiso 1 1 d R . . . .

loop_
_atom_site_aniso_label
_atom_site_aniso_U_11
_atom_site_aniso_U_22
_atom_site_aniso_U_33
_atom_site_aniso_U_23
_atom_site_aniso_U_13
_atom_site_aniso_U_12
Ce1 0.01608(15) 0.01807(14) 0.02236(15) 0.00785(9) -0.01144(9) -0.00283(10)
O1 0.0196(15) 0.0185(14) 0.0243(15) 0.0095(11) -0.0115(12) -0.0035(12)
N7 0.0181(17) 0.0231(18) 0.0285(18) 0.0063(14) -0.0117(14) -0.0035(14)
N8 0.0185(17) 0.0223(17) 0.0280(18) 0.0044(14) -0.0082(14) -0.0048(14)
N6 0.0255(19) 0.0292(19) 0.0270(18) 0.0091(14) -0.0155(15) -0.0100(16)
N10 0.0212(18) 0.0241(17) 0.0275(18) 0.0055(14) -0.0135(15) -0.0070(15)
N4 0.0248(19) 0.032(2) 0.0286(19) 0.0096(15) -0.0145(15) -0.0108(16)
N9 0.0205(18) 0.0215(17) 0.0297(19) 0.0052(14) -0.0117(15) -0.0071(15)
N3 0.030(2) 0.039(2) 0.0261(19) 0.0124(16) -0.0147(15) -0.0151(17)
N2 0.025(2) 0.0250(18) 0.037(2) 0.0125(15) -0.0141(16) -0.0050(15)
N1 0.032(2) 0.0285(19) 0.040(2) 0.0201(16) -0.0204(17) -0.0104(16)
N5 0.027(2) 0.042(2) 0.0280(19) 0.0121(16) -0.0161(16) -0.0165(18)
C18 0.021(2) 0.027(2) 0.031(2) 0.0031(17) -0.0043(17) -0.0057(17)
C10 0.019(2) 0.039(3) 0.048(3) 0.013(2) -0.014(2) -0.010(2)
C16 0.018(2) 0.018(2) 0.038(2) 0.0047(16) -0.0121(17) -0.0032(16)
C8 0.027(2) 0.028(2) 0.036(2) 0.0047(18) -0.0117(18) -0.0099(19)
C19 0.021(2) 0.029(2) 0.042(3) 0.0096(19) -0.018(2) -0.0025(19)
C17 0.019(2) 0.025(2) 0.038(2) 0.0055(18) -0.0067(17) -0.0030(17)
C15 0.025(2) 0.026(2) 0.040(3) 0.0112(19) -0.017(2) -0.0074(19)
C21 0.018(2) 0.0199(19) 0.041(2) 0.0063(16) -0.0145(18) -0.0019(17)
C13 0.017(2) 0.030(2) 0.034(2) 0.0050(17) -0.0146(17) -0.0062(18)
C2 0.038(3) 0.028(2) 0.076(3) 0.021(2) -0.031(3) -0.011(2)
C7 0.025(2) 0.056(3) 0.036(3) 0.002(2) -0.0056(19) -0.017(2)
C24 0.031(3) 0.028(2) 0.043(3) 0.013(2) -0.014(2) -0.014(2)
C3 0.020(2) 0.019(2) 0.063(3) 0.0079(19) -0.022(2) -0.0008(17)
C23 0.026(2) 0.025(2) 0.034(2) 0.0029(17) -0.0158(18) -0.0046(18)
C11 0.039(3) 0.062(3) 0.034(2) 0.012(2) -0.019(2) -0.025(3)
C22 0.028(2) 0.028(2) 0.039(2) 0.0045(18) -0.0178(19) -0.0079(19)
C25 0.054(4) 0.047(3) 0.034(3) 0.003(2) -0.020(2) -0.024(3)
C5 0.027(3) 0.018(2) 0.066(3) 0.001(2) -0.020(2) 0.0014(19)
C20 0.031(3) 0.050(3) 0.035(3) -0.001(2) -0.003(2) -0.012(2)
C12 0.038(3) 0.054(3) 0.039(3) 0.007(2) -0.022(2) -0.026(3)
C6 0.034(3) 0.056(3) 0.028(2) 0.004(2) -0.0067(19) -0.024(2)
C1 0.042(3) 0.036(3) 0.068(3) 0.030(2) -0.028(3) -0.015(2)
B2 0.016(2) 0.025(2) 0.028(2) 0.0037(18) -0.0099(18) -0.0057(18)
C9 0.050(4) 0.105(6) 0.029(3) 0.011(3) -0.009(2) -0.043(4)
C14 0.088(6) 0.128(7) 0.040(3) 0.030(4) -0.040(3) -0.077(6)
C4 0.087(6) 0.055(4) 0.078(4) 0.046(3) -0.046(4) -0.029(4)
B1 0.029(3) 0.039(3) 0.033(3) 0.018(2) -0.018(2) -0.014(2)

loop_
_atom_type_symbol
_atom_type_description
_atom_type_scat_dispersion_real
_atom_type_scat_dispersion_imag
_atom_type_scat_source
C C 0.0181 0.0091 'International Tables Vol C Tables 4.2.6.8 and 6.1.1.4'
H H 0.0000 0.0000 'International Tables Vol C Tables 4.2.6.8 and 6.1.1.4'
B B 0.0090 0.0039 'International Tables Vol C Tables 4.2.6.8 and 6.1.1.4'
Ce Ce -1.8482 9.6596 'International Tables Vol C Tables 4.2.6.8 and 6.1.1.4'
N N 0.0311 0.0180 'International Tables Vol C Tables 4.2.6.8 and 6.1.1.4'
O O 0.0492 0.0322 'International Tables Vol C Tables 4.2.6.8 and 6.1.1.4'

loop_
_geom_angle_atom_site_label_1
_geom_angle_atom_site_label_2
_geom_angle_atom_site_label_3
_geom_angle
_geom_angle_site_symmetry_1
_geom_angle_site_symmetry_3
O1 Ce1 Ce1 34.83(7) 2_666 2_666
O1 Ce1 Ce1 36.33(8) . 2_666
O1 Ce1 O1 71.16(12) . 2_666
O1 Ce1 N7 66.56(11) 2_666 2_666
O1 Ce1 N7 117.72(11) . 2_666
O1 Ce1 N6 136.63(12) 2_666 .
O1 Ce1 N6 85.12(12) . .
O1 Ce1 N4 85.36(12) . .
O1 Ce1 N4 132.83(12) 2_666 .
O1 Ce1 N9 66.69(11) 2_666 2_666
O1 Ce1 N9 120.76(11) . 2_666
O1 Ce1 N2 149.06(12) . .
O1 Ce1 N2 139.78(12) 2_666 .
N7 Ce1 Ce1 91.82(8) 2_666 2_666
N7 Ce1 N2 83.85(12) 2_666 .
N6 Ce1 Ce1 113.81(9) . 2_666
N6 Ce1 N7 95.79(13) . 2_666
N6 Ce1 N4 78.10(13) . .
N6 Ce1 N9 152.61(12) . 2_666
N6 Ce1 N2 70.00(13) . .
N4 Ce1 Ce1 112.13(9) . 2_666
N4 Ce1 N7 155.81(12) . 2_666
N4 Ce1 N2 72.04(13) . .
N9 Ce1 Ce1 93.49(8) 2_666 2_666
N9 Ce1 N7 80.53(12) 2_666 2_666
N9 Ce1 N4 94.14(13) 2_666 .
N9 Ce1 N2 82.61(13) 2_666 .
N2 Ce1 Ce1 174.59(10) . 2_666
Ce1 O1 Ce1 108.84(12) . 2_666
B2 O1 Ce1 111.3(3) . 2_666
B2 O1 Ce1 139.8(3) . .
N8 N7 Ce1 110.3(3) . 2_666
C16 N7 Ce1 142.5(3) . 2_666
C16 N7 N8 107.2(4) . .
N7 N8 B2 117.5(4) . .
C18 N8 N7 110.0(4) . .
C18 N8 B2 132.4(4) . .
N5 N6 Ce1 123.1(3) . .
C13 N6 Ce1 129.0(3) . .
C13 N6 N5 106.4(4) . .
N9 N10 B2 115.6(4) . .
C23 N10 N9 109.7(4) . .
C23 N10 B2 134.7(4) . .
N3 N4 Ce1 122.8(3) . .
C8 N4 Ce1 129.0(3) . .
C8 N4 N3 106.7(4) . .
N10 N9 Ce1 111.7(3) . 2_666
C21 N9 Ce1 141.8(3) . 2_666
C21 N9 N10 106.4(4) . .
N4 N3 B1 121.7(4) . .
C6 N3 N4 109.6(4) . .
C6 N3 B1 128.7(5) . .
N1 N2 Ce1 120.3(3) . .
C3 N2 Ce1 132.6(4) . .
C3 N2 N1 106.5(4) . .
N2 N1 B1 122.4(4) . .
C1 N1 N2 109.9(5) . .
C1 N1 B1 127.8(5) . .
N6 N5 B1 121.4(4) . .
C11 N5 N6 108.9(4) . .
C11 N5 B1 129.7(4) . .
N8 C18 C17 107.7(4) . .
N8 C18 C20 123.4(5) . .
C17 C18 C20 128.9(5) . .
H10A C10 H10B 109.5 . .
H10A C10 H10C 109.5 . .
H10B C10 H10C 109.5 . .
C8 C10 H10A 109.5 . .
C8 C10 H10B 109.5 . .
C8 C10 H10C 109.5 . .
N7 C16 C19 120.9(4) . .
N7 C16 C17 109.7(4) . .
C17 C16 C19 129.3(4) . .
N4 C8 C10 120.9(5) . .
N4 C8 C7 110.4(5) . .
C7 C8 C10 128.7(5) . .
C16 C19 H19A 109.5 . .
C16 C19 H19B 109.5 . .
C16 C19 H19C 109.5 . .
H19A C19 H19B 109.5 . .
H19A C19 H19C 109.5 . .
H19B C19 H19C 109.5 . .
C18 C17 C16 105.4(4) . .
C18 C17 H17 127.3 . .
C16 C17 H17 127.3 . .
H15A C15 H15B 109.5 . .
H15A C15 H15C 109.5 . .
H15B C15 H15C 109.5 . .
C13 C15 H15A 109.5 . .
C13 C15 H15B 109.5 . .
C13 C15 H15C 109.5 . .
N9 C21 C24 120.2(5) . .
N9 C21 C22 109.9(5) . .
C22 C21 C24 129.8(5) . .
N6 C13 C15 120.0(4) . .
N6 C13 C12 110.3(5) . .
C12 C13 C15 129.6(5) . .
C3 C2 H2 126.7 . .
C1 C2 H2 126.7 . .
C1 C2 C3 106.7(5) . .
C8 C7 H7 127.3 . .
C6 C7 C8 105.3(5) . .
C6 C7 H7 127.3 . .
C21 C24 H24A 109.5 . .
C21 C24 H24B 109.5 . .
C21 C24 H24C 109.5 . .
H24A C24 H24B 109.5 . .
H24A C24 H24C 109.5 . .
H24B C24 H24C 109.5 . .
N2 C3 C2 109.1(5) . .
N2 C3 C5 122.7(5) . .
C2 C3 C5 128.2(5) . .
N10 C23 C22 108.3(4) . .
N10 C23 C25 123.2(5) . .
C22 C23 C25 128.5(5) . .
N5 C11 C12 108.6(5) . .
N5 C11 C14 123.0(6) . .
C12 C11 C14 128.4(6) . .
C21 C22 C23 105.6(4) . .
C21 C22 H22 127.2 . .
C23 C22 H22 127.2 . .
C23 C25 H25A 109.5 . .
C23 C25 H25B 109.5 . .
C23 C25 H25C 109.5 . .
H25A C25 H25B 109.5 . .
H25A C25 H25C 109.5 . .
H25B C25 H25C 109.5 . .
C3 C5 H5A 109.5 . .
C3 C5 H5B 109.5 . .
C3 C5 H5C 109.5 . .
H5A C5 H5B 109.5 . .
H5A C5 H5C 109.5 . .
H5B C5 H5C 109.5 . .
C18 C20 H20A 109.5 . .
C18 C20 H20B 109.5 . .
C18 C20 H20C 109.5 . .
H20A C20 H20B 109.5 . .
H20A C20 H20C 109.5 . .
H20B C20 H20C 109.5 . .
C13 C12 H12 127.2 . .
C11 C12 C13 105.7(5) . .
C11 C12 H12 127.2 . .
N3 C6 C7 108.0(5) . .
N3 C6 C9 122.2(5) . .
C7 C6 C9 129.7(5) . .
N1 C1 C2 107.8(5) . .
N1 C1 C4 123.0(7) . .
C2 C1 C4 129.1(6) . .
O1 B2 N8 107.2(4) . .
O1 B2 N10 107.0(4) . .
O1 B2 H2A 119(3) . .
N8 B2 N10 107.2(4) . .
N8 B2 H2A 107(3) . .
N10 B2 H2A 108(3) . .
C6 C9 H9A 109.5 . .
C6 C9 H9B 109.5 . .
C6 C9 H9C 109.5 . .
H9A C9 H9B 109.5 . .
H9A C9 H9C 109.5 . .
H9B C9 H9C 109.5 . .
C11 C14 H14A 109.5 . .
C11 C14 H14B 109.5 . .
C11 C14 H14C 109.5 . .
H14A C14 H14B 109.5 . .
H14A C14 H14C 109.5 . .
H14B C14 H14C 109.5 . .
C1 C4 H4A 109.5 . .
C1 C4 H4B 109.5 . .
C1 C4 H4C 109.5 . .
H4A C4 H4B 109.5 . .
H4A C4 H4C 109.5 . .
H4B C4 H4C 109.5 . .
N3 B1 N5 110.9(4) . .
N3 B1 H1 107(3) . .
N1 B1 N3 109.8(4) . .
N1 B1 N5 110.8(4) . .
N1 B1 H1 107(3) . .
N5 B1 H1 112(3) . .

loop_
_geom_bond_atom_site_label_1
_geom_bond_atom_site_label_2
_geom_bond_distance
_geom_bond_site_symmetry_2
Ce1 Ce1 3.7987(5) 2_666
Ce1 O1 2.292(3) .
Ce1 O1 2.378(3) 2_666
Ce1 N7 2.591(4) 2_666
Ce1 N6 2.561(4) .
Ce1 N4 2.584(4) .
Ce1 N9 2.578(4) 2_666
Ce1 N2 2.668(4) .
O1 Ce1 2.378(3) 2_666
O1 B2 1.407(6) .
N7 Ce1 2.592(4) 2_666
N7 N8 1.367(6) .
N7 C16 1.342(6) .
N8 C18 1.352(6) .
N8 B2 1.592(6) .
N6 N5 1.381(6) .
N6 C13 1.345(6) .
N10 N9 1.381(6) .
N10 C23 1.339(6) .
N10 B2 1.605(6) .
N4 N3 1.365(6) .
N4 C8 1.340(6) .
N9 Ce1 2.578(4) 2_666
N9 C21 1.349(6) .
N3 C6 1.353(7) .
N3 B1 1.554(7) .
N2 N1 1.380(6) .
N2 C3 1.345(7) .
N1 C1 1.351(7) .
N1 B1 1.548(8) .
N5 C11 1.354(7) .
N5 B1 1.555(7) .
C18 C17 1.396(7) .
C18 C20 1.475(8) .
C10 H10A 0.9600 .
C10 H10B 0.9600 .
C10 H10C 0.9600 .
C10 C8 1.485(7) .
C16 C19 1.494(7) .
C16 C17 1.403(7) .
C8 C7 1.386(8) .
C19 H19A 0.9600 .
C19 H19B 0.9600 .
C19 H19C 0.9600 .
C17 H17 0.9300 .
C15 H15A 0.9600 .
C15 H15B 0.9600 .
C15 H15C 0.9600 .
C15 C13 1.495(7) .
C21 C24 1.489(7) .
C21 C22 1.390(8) .
C13 C12 1.385(8) .
C2 H2 0.9300 .
C2 C3 1.403(8) .
C2 C1 1.367(10) .
C7 H7 0.9300 .
C7 C6 1.385(8) .
C24 H24A 0.9600 .
C24 H24B 0.9600 .
C24 H24C 0.9600 .
C3 C5 1.477(9) .
C23 C22 1.392(7) .
C23 C25 1.494(7) .
C11 C12 1.376(8) .
C11 C14 1.506(8) .
C22 H22 0.9300 .
C25 H25A 0.9600 .
C25 H25B 0.9600 .
C25 H25C 0.9600 .
C5 H5A 0.9600 .
C5 H5B 0.9600 .
C5 H5C 0.9600 .
C20 H20A 0.9600 .
C20 H20B 0.9600 .
C20 H20C 0.9600 .
C12 H12 0.9300 .
C6 C9 1.507(8) .
C1 C4 1.510(10) .
B2 H2A 1.35(6) .
C9 H9A 0.9600 .
C9 H9B 0.9600 .
C9 H9C 0.9600 .
C14 H14A 0.9600 .
C14 H14B 0.9600 .
C14 H14C 0.9600 .
C4 H4A 0.9600 .
C4 H4B 0.9600 .
C4 H4C 0.9600 .
B1 H1 1.19(6) .

loop_
_geom_torsion_atom_site_label_1
_geom_torsion_atom_site_label_2
_geom_torsion_atom_site_label_3
_geom_torsion_atom_site_label_4
_geom_torsion
_geom_torsion_site_symmetry_1
_geom_torsion_site_symmetry_2
_geom_torsion_site_symmetry_3
_geom_torsion_site_symmetry_4
Ce1 O1 B2 N8 -56.7(4) 2_666 . . .
Ce1 O1 B2 N8 120.5(4) . . . .
Ce1 O1 B2 N10 -124.8(4) . . . .
Ce1 O1 B2 N10 58.1(4) 2_666 . . .
Ce1 N7 N8 C18 -177.5(3) 2_666 . . .
Ce1 N7 N8 B2 5.7(4) 2_666 . . .
Ce1 N7 C16 C19 -1.2(8) 2_666 . . .
Ce1 N7 C16 C17 176.5(4) 2_666 . . .
Ce1 N6 N5 C11 166.5(4) . . . .
Ce1 N6 N5 B1 -12.7(6) . . . .
Ce1 N6 C13 C15 12.9(6) . . . .
Ce1 N6 C13 C12 -166.2(4) . . . .
Ce1 N4 N3 C6 -167.1(4) . . . .
Ce1 N4 N3 B1 13.1(6) . . . .
Ce1 N4 C8 C10 -15.5(7) . . . .
Ce1 N4 C8 C7 165.7(4) . . . .
Ce1 N9 C21 C24 1.3(7) 2_666 . . .
Ce1 N9 C21 C22 -179.1(3) 2_666 . . .
Ce1 N2 N1 C1 -171.6(4) . . . .
Ce1 N2 N1 B1 7.6(6) . . . .
Ce1 N2 C3 C2 170.6(4) . . . .
Ce1 N2 C3 C5 -8.5(7) . . . .
N7 N8 C18 C17 -0.4(5) . . . .
N7 N8 C18 C20 179.6(5) . . . .
N7 N8 B2 O1 31.8(5) . . . .
N7 N8 B2 N10 -82.9(5) . . . .
N7 C16 C17 C18 -1.0(5) . . . .
N8 N7 C16 C19 -177.0(4) . . . .
N8 N7 C16 C17 0.7(5) . . . .
N8 C18 C17 C16 0.8(5) . . . .
N6 N5 C11 C12 1.2(6) . . . .
N6 N5 C11 C14 -178.1(6) . . . .
N6 N5 B1 N3 67.6(6) . . . .
N6 N5 B1 N1 -54.7(6) . . . .
N6 C13 C12 C11 0.8(7) . . . .
N10 N9 C21 C24 179.7(4) . . . .
N10 N9 C21 C22 -0.7(5) . . . .
N10 C23 C22 C21 0.6(5) . . . .
N4 N3 C6 C7 0.5(6) . . . .
N4 N3 C6 C9 -176.7(6) . . . .
N4 N3 B1 N1 55.0(6) . . . .
N4 N3 B1 N5 -67.9(6) . . . .
N4 C8 C7 C6 0.4(7) . . . .
N9 N10 C23 C22 -1.0(5) . . . .
N9 N10 C23 C25 177.6(5) . . . .
N9 N10 B2 O1 -35.0(5) . . . .
N9 N10 B2 N8 79.7(4) . . . .
N9 C21 C22 C23 0.1(5) . . . .
N3 N4 C8 C10 178.7(4) . . . .
N3 N4 C8 C7 -0.1(6) . . . .
N2 N1 C1 C2 -1.0(7) . . . .
N2 N1 C1 C4 179.8(6) . . . .
N2 N1 B1 N3 -66.8(6) . . . .
N2 N1 B1 N5 56.1(6) . . . .
N1 N2 C3 C2 -1.0(6) . . . .
N1 N2 C3 C5 180.0(5) . . . .
N5 N6 C13 C15 179.1(4) . . . .
N5 N6 C13 C12 -0.1(6) . . . .
N5 C11 C12 C13 -1.2(7) . . . .
C18 N8 B2 O1 -144.2(5) . . . .
C18 N8 B2 N10 101.2(6) . . . .
C10 C8 C7 C6 -178.4(5) . . . .
C16 N7 N8 C18 -0.2(5) . . . .
C16 N7 N8 B2 -177.0(4) . . . .
C8 N4 N3 C6 -0.2(6) . . . .
C8 N4 N3 B1 -180.0(5) . . . .
C8 C7 C6 N3 -0.5(7) . . . .
C8 C7 C6 C9 176.4(7) . . . .
C19 C16 C17 C18 176.5(5) . . . .
C15 C13 C12 C11 -178.2(5) . . . .
C13 N6 N5 C11 -0.7(6) . . . .
C13 N6 N5 B1 -179.8(4) . . . .
C24 C21 C22 C23 179.6(5) . . . .
C3 N2 N1 C1 1.2(6) . . . .
C3 N2 N1 B1 -179.6(4) . . . .
C3 C2 C1 N1 0.3(7) . . . .
C3 C2 C1 C4 179.5(7) . . . .
C23 N10 N9 Ce1 180.0(3) . . . 2_666
C23 N10 N9 C21 1.1(5) . . . .
C23 N10 B2 O1 141.9(5) . . . .
C23 N10 B2 N8 -103.4(6) . . . .
C11 N5 B1 N3 -111.3(6) . . . .
C11 N5 B1 N1 126.4(6) . . . .
C25 C23 C22 C21 -177.9(5) . . . .
C20 C18 C17 C16 -179.2(5) . . . .
C6 N3 B1 N1 -124.8(6) . . . .
C6 N3 B1 N5 112.4(6) . . . .
C1 N1 B1 N3 112.3(6) . . . .
C1 N1 B1 N5 -124.9(6) . . . .
C1 C2 C3 N2 0.4(7) . . . .
C1 C2 C3 C5 179.4(5) . . . .
B2 N8 C18 C17 175.8(4) . . . .
B2 N8 C18 C20 -4.2(8) . . . .
B2 N10 N9 Ce1 -2.3(4) . . . 2_666
B2 N10 N9 C21 178.7(4) . . . .
B2 N10 C23 C22 -178.1(5) . . . .
B2 N10 C23 C25 0.5(8) . . . .
C14 C11 C12 C13 178.0(7) . . . .
B1 N3 C6 C7 -179.8(5) . . . .
B1 N3 C6 C9 3.0(10) . . . .
B1 N1 C1 C2 179.9(5) . . . .
B1 N1 C1 C4 0.7(10) . . . .
B1 N5 C11 C12 -179.8(5) . . . .
B1 N5 C11 C14 0.9(10) . . . .
